data_2220030
loop_
_publ_author_name
'Wang, Zhi-hong'
'Fan, Jun'
'Zhang, Wei-guang'
'Wang, Jun'

_publ_section_title Di-\m-chlorido-bis{[2-(8-quinolyloxy)acetato-\k^3^<i>N</i>,<i>O</i>^1^,<i>O</i>^2^]copper(II)}
_journal_coeditor_code ZL2140
_journal_issue 11
_journal_name_full 'Acta Crystallographica Section E'
_journal_page_first m1446
_journal_paper_doi 10.1107/S1600536808031656
_journal_volume 64
_journal_year 2008
_chemical_formula_iupac '[Cu2 (C11 H8 N O3)2 Cl2]'
_chemical_formula_moiety 'C22 H16 Cl2 Cu2 N2 O6'
_chemical_formula_sum 'C22 H16 Cl2 Cu2 N2 O6'
_chemical_formula_weight 602.35
_chemical_name_systematic
;
Di-\m-chlorido-bis{[2-(8-quinolyloxy)acetato-
\k^3^<i>N</i>,<i>O</i>^1^,<i>O</i>^2^]copper(II)}
;
_space_group_IT_number 14
_symmetry_cell_setting monoclinic
_symmetry_space_group_name_Hall '-P 2ybc'
_symmetry_space_group_name_H-M 'P 1 21/c 1'
_atom_sites_solution_hydrogens geom
_atom_sites_solution_primary direct
_atom_sites_solution_secondary difmap
_audit_creation_method SHELXL-97
_cell_angle_alpha 90.00
_cell_angle_beta 98.85(3)
_cell_angle_gamma 90.00
_cell_formula_units_Z 4
_cell_length_a 8.3796(17)
_cell_length_b 19.195(4)
_cell_length_c 13.392(3)
_cell_measurement_reflns_used 2969
_cell_measurement_temperature 298(2)
_cell_measurement_theta_max 27.77
_cell_measurement_theta_min 1.87
_cell_volume 2128.4(8)
_computing_cell_refinement 'SAINT (Bruker, 1999)'
_computing_data_collection 'SMART (Bruker, 1998)'
_computing_data_reduction 'SAINT (Bruker, 1999)'
_computing_molecular_graphics 'SHELXTL (Sheldrick, 2008) and <i>ORTEP-3</i> (Farrugia, 1997)'
_computing_publication_material 'SHELXTL (Sheldrick, 2008)'
_computing_structure_refinement 'SHELXL97 (Sheldrick, 2008)'
_computing_structure_solution 'SHELXS97 (Sheldrick, 2008)'
_diffrn_ambient_temperature 298(2)
_diffrn_measured_fraction_theta_full 0.999
_diffrn_measured_fraction_theta_max 0.999
_diffrn_measurement_device_type 'Bruker SMART APEXII CCD area-detector'
_diffrn_measurement_method '\f and \w'
_diffrn_radiation_monochromator graphite
_diffrn_radiation_source 'fine-focus sealed tube'
_diffrn_radiation_type MoK\a
_diffrn_radiation_wavelength 0.71073
_diffrn_reflns_av_R_equivalents 0.0490
_diffrn_reflns_av_sigmaI/netI 0.0619
_diffrn_reflns_limit_h_max 10
_diffrn_reflns_limit_h_min -9
_diffrn_reflns_limit_k_max 23
_diffrn_reflns_limit_k_min -19
_diffrn_reflns_limit_l_max 13
_diffrn_reflns_limit_l_min -16
_diffrn_reflns_number 11625
_diffrn_reflns_theta_full 26.00
_diffrn_reflns_theta_max 26.00
_diffrn_reflns_theta_min 1.87
_exptl_absorpt_coefficient_mu 2.295
_exptl_absorpt_correction_T_max 0.5822
_exptl_absorpt_correction_T_min 0.4621
_exptl_absorpt_correction_type multi-scan
_exptl_absorpt_process_details '(SADABS; Sheldrick, 1996)'
_exptl_crystal_colour green
_exptl_crystal_density_diffrn 1.880
_exptl_crystal_density_method 'not measured'
_exptl_crystal_description block
_exptl_crystal_F_000 1208
_exptl_crystal_size_max 0.36
_exptl_crystal_size_mid 0.30
_exptl_crystal_size_min 0.24
_refine_diff_density_max 0.441
_refine_diff_density_min -0.466
_refine_ls_extinction_method none
_refine_ls_goodness_of_fit_ref 1.010
_refine_ls_hydrogen_treatment constr
_refine_ls_matrix_type full
_refine_ls_number_parameters 307
_refine_ls_number_reflns 4179
_refine_ls_number_restraints 0
_refine_ls_restrained_S_all 1.010
_refine_ls_R_factor_all 0.0763
_refine_ls_R_factor_gt 0.0401
_refine_ls_shift/su_max 0.001
_refine_ls_shift/su_mean 0.000
_refine_ls_structure_factor_coef Fsqd
_refine_ls_weighting_details 'calc w=1/[\s^2^(Fo^2^)+(0.0256P)^2^+1.1172P] where P=(Fo^2^+2Fc^2^)/3'
_refine_ls_weighting_scheme calc
_refine_ls_wR_factor_gt 0.0734
_refine_ls_wR_factor_ref 0.0870
_reflns_number_gt 2737
_reflns_number_total 4179
_reflns_threshold_expression I>2\s(I)
_cod_data_source_file zl2140.cif
_cod_data_source_block I
_cod_original_sg_symbol_H-M 'P 21/c'
_cod_database_code 2220030
_cod_database_fobs_code 2220030

loop_
_symmetry_equiv_pos_as_xyz
'x, y, z'
'-x, y+1/2, -z+1/2'
'-x, -y, -z'
'x, -y-1/2, z-1/2'

loop_
_atom_site_type_symbol
_atom_site_label
_atom_site_fract_x
_atom_site_fract_y
_atom_site_fract_z
_atom_site_U_iso_or_equiv
_atom_site_adp_type
_atom_site_calc_flag
_atom_site_refinement_flags
_atom_site_occupancy
C C1 0.8714(5) -0.0068(2) 0.8758(3) 0.0368(10) Uani d . 1
H H1 0.8366 0.0265 0.9181 0.044 Uiso calc R 1
C C2 0.8505(5) -0.0778(2) 0.8966(3) 0.0432(12) Uani d . 1
H H2 0.8054 -0.0908 0.9531 0.052 Uiso calc R 1
C C3 0.8959(5) -0.1275(2) 0.8345(3) 0.0428(12) Uani d . 1
H H3 0.8799 -0.1744 0.8473 0.051 Uiso calc R 1
C C4 0.9673(5) -0.10730(19) 0.7508(3) 0.0325(10) Uani d . 1
C C5 1.0242(5) -0.1536(2) 0.6825(4) 0.0409(12) Uani d . 1
H H5 1.0099 -0.2012 0.6900 0.049 Uiso calc R 1
C C6 1.0990(5) -0.1304(2) 0.6066(4) 0.0434(12) Uani d . 1
H H6 1.1356 -0.1624 0.5631 0.052 Uiso calc R 1
C C7 1.1226(5) -0.05832(19) 0.5921(3) 0.0345(10) Uani d . 1
H H7 1.1760 -0.0427 0.5403 0.041 Uiso calc R 1
C C8 1.0658(5) -0.01268(18) 0.6549(3) 0.0282(9) Uani d . 1
C C9 0.9887(4) -0.03519(19) 0.7356(3) 0.0270(9) Uani d . 1
C C10 1.1952(5) 0.09524(18) 0.6061(3) 0.0322(10) Uani d . 1
H H10A 1.1737 0.0926 0.5329 0.039 Uiso calc R 1
H H10B 1.3003 0.0748 0.6291 0.039 Uiso calc R 1
C C11 1.1912(5) 0.17117(19) 0.6411(3) 0.0321(10) Uani d . 1
C C12 0.6792(5) 0.2987(2) 0.6160(3) 0.0381(11) Uani d . 1
H H12 0.7235 0.2651 0.5784 0.046 Uiso calc R 1
C C13 0.6801(5) 0.3683(2) 0.5850(3) 0.0437(12) Uani d . 1
H H13 0.7255 0.3802 0.5282 0.052 Uiso calc R 1
C C14 0.6146(5) 0.4184(2) 0.6376(3) 0.0404(11) Uani d . 1
H H14 0.6133 0.4646 0.6163 0.049 Uiso calc R 1
C C15 0.5487(5) 0.40025(19) 0.7247(3) 0.0302(10) Uani d . 1
C C16 0.4806(5) 0.4478(2) 0.7871(3) 0.0371(11) Uani d . 1
H H16 0.4763 0.4950 0.7709 0.044 Uiso calc R 1
C C17 0.4217(5) 0.4254(2) 0.8700(3) 0.0380(11) Uani d . 1
H H17 0.3793 0.4578 0.9105 0.046 Uiso calc R 1
C C18 0.4230(5) 0.35414(19) 0.8967(3) 0.0340(10) Uani d . 1
H H18 0.3814 0.3392 0.9536 0.041 Uiso calc R 1
C C19 0.4869(5) 0.30816(18) 0.8366(3) 0.0288(9) Uani d . 1
C C20 0.5517(4) 0.32890(18) 0.7511(3) 0.0273(9) Uani d . 1
C C21 0.3712(5) 0.20080(18) 0.8940(3) 0.0307(10) Uani d . 1
H H21A 0.2681 0.2219 0.8677 0.037 Uiso calc R 1
H H21B 0.3863 0.2032 0.9672 0.037 Uiso calc R 1
C C22 0.3754(5) 0.1251(2) 0.8592(3) 0.0323(10) Uani d . 1
Cl Cl1 0.88233(13) 0.17203(5) 0.87627(8) 0.0355(3) Uani d . 1
Cl Cl2 0.68751(13) 0.12051(5) 0.62854(8) 0.0378(3) Uani d . 1
Cu Cu1 0.98473(6) 0.11091(2) 0.75955(4) 0.03462(16) Uani d . 1
Cu Cu2 0.59143(6) 0.18353(2) 0.74655(4) 0.03365(16) Uani d . 1
N N1 0.9383(4) 0.01413(15) 0.7986(2) 0.0284(8) Uani d . 1
N N2 0.6180(4) 0.27902(15) 0.6966(2) 0.0284(8) Uani d . 1
O O1 1.0725(3) 0.05920(12) 0.6493(2) 0.0345(7) Uani d . 1
O O2 1.0939(3) 0.18630(12) 0.7016(2) 0.0350(7) Uani d . 1
O O3 1.2868(4) 0.21096(14) 0.6113(2) 0.0504(9) Uani d . 1
O O4 0.5008(3) 0.23677(12) 0.85579(19) 0.0296(6) Uani d . 1
O O5 0.4801(3) 0.10898(12) 0.8035(2) 0.0369(7) Uani d . 1
O O6 0.2728(4) 0.08555(14) 0.8829(2) 0.0501(8) Uani d . 1

loop_
_atom_site_aniso_label
_atom_site_aniso_U_11
_atom_site_aniso_U_22
_atom_site_aniso_U_33
_atom_site_aniso_U_12
_atom_site_aniso_U_13
_atom_site_aniso_U_23
C1 0.037(3) 0.038(2) 0.040(3) -0.0059(19) 0.018(2) -0.001(2)
C2 0.047(3) 0.042(3) 0.043(3) -0.010(2) 0.017(2) 0.015(2)
C3 0.045(3) 0.028(2) 0.055(3) -0.005(2) 0.006(2) 0.007(2)
C4 0.031(3) 0.025(2) 0.040(3) -0.0021(17) 0.001(2) 0.0057(19)
C5 0.042(3) 0.017(2) 0.062(3) 0.0001(18) 0.002(2) -0.002(2)
C6 0.048(3) 0.031(2) 0.049(3) 0.009(2) 0.001(2) -0.015(2)
C7 0.039(3) 0.032(2) 0.032(3) 0.0041(18) 0.006(2) -0.0038(19)
C8 0.029(2) 0.021(2) 0.034(2) 0.0002(16) 0.0036(19) -0.0039(17)
C9 0.025(2) 0.026(2) 0.030(2) 0.0031(16) 0.0046(18) 0.0019(18)
C10 0.035(3) 0.033(2) 0.032(2) -0.0030(18) 0.0151(19) 0.0014(19)
C11 0.034(3) 0.029(2) 0.034(3) -0.0018(18) 0.008(2) 0.0014(19)
C12 0.042(3) 0.039(2) 0.036(3) -0.007(2) 0.015(2) -0.004(2)
C13 0.054(3) 0.043(3) 0.037(3) -0.009(2) 0.016(2) 0.006(2)
C14 0.048(3) 0.031(2) 0.043(3) -0.006(2) 0.009(2) 0.008(2)
C15 0.028(2) 0.028(2) 0.033(3) -0.0051(17) 0.0011(19) 0.0008(18)
C16 0.040(3) 0.022(2) 0.047(3) 0.0005(18) 0.000(2) -0.004(2)
C17 0.042(3) 0.027(2) 0.048(3) 0.0005(19) 0.014(2) -0.009(2)
C18 0.038(3) 0.030(2) 0.037(3) -0.0006(18) 0.017(2) -0.0072(19)
C19 0.031(2) 0.023(2) 0.032(2) -0.0030(17) 0.0058(19) 0.0014(18)
C20 0.028(2) 0.022(2) 0.032(2) -0.0033(16) 0.0042(18) -0.0042(17)
C21 0.032(2) 0.028(2) 0.036(3) -0.0038(17) 0.0158(19) -0.0004(18)
C22 0.038(3) 0.029(2) 0.030(3) -0.0011(18) 0.005(2) 0.0003(18)
Cl1 0.0459(7) 0.0303(5) 0.0342(6) 0.0017(4) 0.0184(5) -0.0031(4)
Cl2 0.0448(7) 0.0367(6) 0.0346(6) 0.0054(5) 0.0142(5) -0.0073(5)
Cu1 0.0460(3) 0.0222(3) 0.0414(3) -0.0020(2) 0.0248(2) -0.0008(2)
Cu2 0.0420(3) 0.0234(3) 0.0405(3) -0.0009(2) 0.0220(2) -0.0033(2)
N1 0.0268(19) 0.0278(17) 0.033(2) -0.0023(14) 0.0128(15) 0.0011(15)
N2 0.030(2) 0.0251(17) 0.032(2) -0.0029(14) 0.0101(16) -0.0027(15)
O1 0.0459(19) 0.0225(14) 0.0404(18) -0.0029(12) 0.0241(14) 0.0024(12)
O2 0.0457(19) 0.0259(14) 0.0383(18) -0.0044(13) 0.0220(14) -0.0003(13)
O3 0.055(2) 0.0372(17) 0.067(2) -0.0154(15) 0.0353(18) -0.0038(16)
O4 0.0359(17) 0.0216(13) 0.0355(17) -0.0016(11) 0.0192(13) -0.0022(12)
O5 0.0466(19) 0.0231(14) 0.0464(19) -0.0008(13) 0.0240(15) -0.0021(13)
O6 0.055(2) 0.0334(16) 0.070(2) -0.0102(15) 0.0363(18) -0.0018(16)

loop_
_atom_type_symbol
_atom_type_description
_atom_type_scat_dispersion_real
_atom_type_scat_dispersion_imag
_atom_type_scat_source
C C 0.0033 0.0016 'International Tables Vol C Tables 4.2.6.8 and 6.1.1.4'
H H 0.0000 0.0000 'International Tables Vol C Tables 4.2.6.8 and 6.1.1.4'
Cl Cl 0.1484 0.1585 'International Tables Vol C Tables 4.2.6.8 and 6.1.1.4'
Cu Cu 0.3201 1.2651 'International Tables Vol C Tables 4.2.6.8 and 6.1.1.4'
N N 0.0061 0.0033 'International Tables Vol C Tables 4.2.6.8 and 6.1.1.4'
O O 0.0106 0.0060 'International Tables Vol C Tables 4.2.6.8 and 6.1.1.4'

loop_
_geom_angle_atom_site_label_1
_geom_angle_atom_site_label_2
_geom_angle_atom_site_label_3
_geom_angle
N1 C1 C2 122.2(4)
N1 C1 H1 118.9
C2 C1 H1 118.9
C3 C2 C1 120.2(4)
C3 C2 H2 119.9
C1 C2 H2 119.9
C2 C3 C4 119.4(4)
C2 C3 H3 120.3
C4 C3 H3 120.3
C3 C4 C5 124.9(4)
C3 C4 C9 117.6(4)
C5 C4 C9 117.4(4)
C6 C5 C4 121.6(4)
C6 C5 H5 119.2
C4 C5 H5 119.2
C5 C6 C7 121.1(4)
C5 C6 H6 119.5
C7 C6 H6 119.5
C8 C7 C6 118.6(4)
C8 C7 H7 120.7
C6 C7 H7 120.7
C7 C8 O1 126.2(4)
C7 C8 C9 121.7(3)
O1 C8 C9 112.0(3)
N1 C9 C8 118.6(3)
N1 C9 C4 121.8(4)
C8 C9 C4 119.6(4)
O1 C10 C11 106.5(3)
O1 C10 H10A 110.4
C11 C10 H10A 110.4
O1 C10 H10B 110.4
C11 C10 H10B 110.4
H10A C10 H10B 108.6
O3 C11 O2 125.9(4)
O3 C11 C10 116.7(4)
O2 C11 C10 117.3(3)
N2 C12 C13 122.4(4)
N2 C12 H12 118.8
C13 C12 H12 118.8
C14 C13 C12 120.1(4)
C14 C13 H13 119.9
C12 C13 H13 119.9
C13 C14 C15 119.7(4)
C13 C14 H14 120.2
C15 C14 H14 120.2
C14 C15 C20 117.0(4)
C14 C15 C16 125.0(4)
C20 C15 C16 118.0(4)
C17 C16 C15 120.7(4)
C17 C16 H16 119.6
C15 C16 H16 119.6
C16 C17 C18 121.7(4)
C16 C17 H17 119.1
C18 C17 H17 119.1
C19 C18 C17 117.8(4)
C19 C18 H18 121.1
C17 C18 H18 121.1
C18 C19 O4 123.9(4)
C18 C19 C20 122.6(4)
O4 C19 C20 113.5(3)
N2 C20 C19 118.5(3)
N2 C20 C15 122.4(4)
C19 C20 C15 119.1(4)
O4 C21 C22 107.0(3)
O4 C21 H21A 110.3
C22 C21 H21A 110.3
O4 C21 H21B 110.3
C22 C21 H21B 110.3
H21A C21 H21B 108.6
O6 C22 O5 125.1(4)
O6 C22 C21 117.4(4)
O5 C22 C21 117.3(3)
O2 Cu1 N1 158.25(12)
O2 Cu1 O1 79.98(11)
N1 Cu1 O1 80.80(12)
O2 Cu1 Cl1 98.29(9)
N1 Cu1 Cl1 101.28(10)
O1 Cu1 Cl1 177.22(8)
O5 Cu2 N2 155.37(13)
O5 Cu2 O4 80.24(11)
N2 Cu2 O4 81.42(12)
O5 Cu2 Cl2 97.29(9)
N2 Cu2 Cl2 101.01(10)
O4 Cu2 Cl2 177.52(8)
C1 N1 C9 118.8(3)
C1 N1 Cu1 128.2(3)
C9 N1 Cu1 113.0(2)
C12 N2 C20 118.4(3)
C12 N2 Cu2 128.4(3)
C20 N2 Cu2 113.0(3)
C8 O1 C10 122.8(3)
C8 O1 Cu1 115.4(2)
C10 O1 Cu1 115.1(2)
C11 O2 Cu1 118.3(2)
C19 O4 C21 119.2(3)
C19 O4 Cu2 113.1(2)
C21 O4 Cu2 113.6(2)
C22 O5 Cu2 118.1(2)

loop_
_geom_bond_atom_site_label_1
_geom_bond_atom_site_label_2
_geom_bond_distance
C1 N1 1.312(5)
C1 C2 1.409(5)
C1 H1 0.9300
C2 C3 1.357(6)
C2 H2 0.9300
C3 C4 1.405(6)
C3 H3 0.9300
C4 C5 1.408(6)
C4 C9 1.414(5)
C5 C6 1.349(6)
C5 H5 0.9300
C6 C7 1.416(5)
C6 H6 0.9300
C7 C8 1.351(5)
C7 H7 0.9300
C8 O1 1.383(4)
C8 C9 1.409(5)
C9 N1 1.377(5)
C10 O1 1.433(4)
C10 C11 1.533(5)
C10 H10A 0.9700
C10 H10B 0.9700
C11 O3 1.218(5)
C11 O2 1.269(5)
C12 N2 1.320(5)
C12 C13 1.400(5)
C12 H12 0.9300
C13 C14 1.357(6)
C13 H13 0.9300
C14 C15 1.409(6)
C14 H14 0.9300
C15 C20 1.414(5)
C15 C16 1.416(5)
C16 C17 1.353(6)
C16 H16 0.9300
C17 C18 1.414(5)
C17 H17 0.9300
C18 C19 1.359(5)
C18 H18 0.9300
C19 O4 1.396(4)
C19 C20 1.398(5)
C20 N2 1.372(5)
C21 O4 1.445(4)
C21 C22 1.528(5)
C21 H21A 0.9700
C21 H21B 0.9700
C22 O6 1.224(5)
C22 O5 1.274(5)
Cl1 Cu1 2.2290(12)
Cl2 Cu2 2.2362(12)
Cu1 O2 1.937(3)
Cu1 N1 1.985(3)
Cu1 O1 2.011(3)
Cu2 O5 1.929(3)
Cu2 N2 1.976(3)
Cu2 O4 2.026(3)
Cu1 Cl2 2.8232(14)
Cu2 Cl1 2.7761(12)

loop_
_geom_torsion_atom_site_label_1
_geom_torsion_atom_site_label_2
_geom_torsion_atom_site_label_3
_geom_torsion_atom_site_label_4
_geom_torsion
N1 C1 C2 C3 -1.9(7)
C1 C2 C3 C4 1.5(7)
C2 C3 C4 C5 177.9(4)
C2 C3 C4 C9 0.1(6)
C3 C4 C5 C6 -176.6(4)
C9 C4 C5 C6 1.2(6)
C4 C5 C6 C7 -0.4(7)
C5 C6 C7 C8 -1.2(6)
C6 C7 C8 O1 -177.3(4)
C6 C7 C8 C9 1.9(6)
C7 C8 C9 N1 178.0(3)
O1 C8 C9 N1 -2.7(5)
C7 C8 C9 C4 -1.0(6)
O1 C8 C9 C4 178.2(3)
C3 C4 C9 N1 -1.6(6)
C5 C4 C9 N1 -179.5(3)
C3 C4 C9 C8 177.4(4)
C5 C4 C9 C8 -0.5(6)
O1 C10 C11 O3 -179.3(4)
O1 C10 C11 O2 3.5(5)
N2 C12 C13 C14 -0.8(7)
C12 C13 C14 C15 1.2(7)
C13 C14 C15 C20 -1.4(6)
C13 C14 C15 C16 178.5(4)
C14 C15 C16 C17 -179.3(4)
C20 C15 C16 C17 0.6(6)
C15 C16 C17 C18 -1.1(6)
C16 C17 C18 C19 0.5(6)
C17 C18 C19 O4 177.8(3)
C17 C18 C19 C20 0.6(6)
C18 C19 C20 N2 178.1(4)
O4 C19 C20 N2 0.6(5)
C18 C19 C20 C15 -1.0(6)
O4 C19 C20 C15 -178.5(3)
C14 C15 C20 N2 1.3(6)
C16 C15 C20 N2 -178.7(3)
C14 C15 C20 C19 -179.6(4)
C16 C15 C20 C19 0.4(5)
O4 C21 C22 O6 -179.0(3)
O4 C21 C22 O5 -2.6(5)
C2 C1 N1 C9 0.5(6)
C2 C1 N1 Cu1 -177.8(3)
C8 C9 N1 C1 -177.7(3)
C4 C9 N1 C1 1.3(6)
C8 C9 N1 Cu1 0.7(4)
C4 C9 N1 Cu1 179.7(3)
O2 Cu1 N1 C1 151.1(3)
O1 Cu1 N1 C1 179.2(4)
Cl1 Cu1 N1 C1 -2.7(4)
O2 Cu1 N1 C9 -27.2(5)
O1 Cu1 N1 C9 0.9(3)
Cl1 Cu1 N1 C9 179.0(2)
C13 C12 N2 C20 0.6(6)
C13 C12 N2 Cu2 175.1(3)
C19 C20 N2 C12 -179.9(4)
C15 C20 N2 C12 -0.8(6)
C19 C20 N2 Cu2 4.7(4)
C15 C20 N2 Cu2 -176.2(3)
O5 Cu2 N2 C12 -138.4(4)
O4 Cu2 N2 C12 179.4(4)
Cl2 Cu2 N2 C12 -1.1(4)
O5 Cu2 N2 C20 36.4(5)
O4 Cu2 N2 C20 -5.8(2)
Cl2 Cu2 N2 C20 173.7(2)
C7 C8 O1 C10 -27.5(6)
C9 C8 O1 C10 153.3(3)
C7 C8 O1 Cu1 -177.4(3)
C9 C8 O1 Cu1 3.4(4)
C11 C10 O1 C8 -163.9(3)
C11 C10 O1 Cu1 -13.9(4)
O2 Cu1 O1 C8 167.3(3)
N1 Cu1 O1 C8 -2.5(2)
O2 Cu1 O1 C10 15.1(2)
N1 Cu1 O1 C10 -154.7(3)
O3 C11 O2 Cu1 -167.7(3)
C10 C11 O2 Cu1 9.2(5)
N1 Cu1 O2 C11 14.9(5)
O1 Cu1 O2 C11 -13.4(3)
Cl1 Cu1 O2 C11 168.8(3)
C18 C19 O4 C21 39.6(5)
C20 C19 O4 C21 -143.0(3)
C18 C19 O4 Cu2 177.1(3)
C20 C19 O4 Cu2 -5.4(4)
C22 C21 O4 C19 152.5(3)
C22 C21 O4 Cu2 15.1(4)
O5 Cu2 O4 C19 -157.3(2)
N2 Cu2 O4 C19 6.2(2)
O5 Cu2 O4 C21 -17.3(2)
N2 Cu2 O4 C21 146.2(3)
O6 C22 O5 Cu2 163.8(3)
C21 C22 O5 Cu2 -12.3(5)
N2 Cu2 O5 C22 -25.9(5)
O4 Cu2 O5 C22 16.5(3)
Cl2 Cu2 O5 C22 -163.8(3)
